data_2224313
loop_
_publ_author_name
'de Lima, Geraldo M.'
'Wardell, Solange M. S. V.'
'Wardell, James L.'
'Tiekink, Edward R. T.'

_publ_section_title
Bis(2-ethoxycarbonylethyl-\k^2^<i>C</i>^1^,<i>O</i>)(2-thioxo-1,3-dithiole-4,5-dithiolato-\k^2^<i>S</i>^4^,<i>S</i>^5^)tin(IV)
_journal_coeditor_code IM2162
_journal_issue 12
_journal_name_full 'Acta Crystallographica Section E'
_journal_page_first m1635
_journal_page_last m1636
_journal_paper_doi 10.1107/S1600536809048971
_journal_volume 65
_journal_year 2009
_chemical_formula_iupac '[Sn (C5 H9 O2)2 (C3 S5)]'
_chemical_formula_moiety 'C13 H18 O4 S5 Sn'
_chemical_formula_sum 'C13 H18 O4 S5 Sn'
_chemical_formula_weight 517.26
_chemical_name_systematic
;
Bis(2-ethoxycarbonylethyl-\k^2^<i>C</i>^1^,<i>O</i>)(2-thioxo-1,3-dithiole-
4,5-dithiolato-\k^2^<i>S</i>^4^,<i>S</i>^5^)tin(IV)
;
_space_group_IT_number 33
_symmetry_cell_setting orthorhombic
_symmetry_space_group_name_Hall 'P 2c -2n'
_symmetry_space_group_name_H-M 'P n a 21'
_atom_sites_solution_hydrogens geom
_atom_sites_solution_primary direct
_atom_sites_solution_secondary difmap
_audit_creation_method SHELXL-97
_cell_angle_alpha 90
_cell_angle_beta 90
_cell_angle_gamma 90
_cell_formula_units_Z 4
_cell_length_a 12.1224(2)
_cell_length_b 13.3825(2)
_cell_length_c 11.9228(2)
_cell_measurement_reflns_used 16139
_cell_measurement_temperature 120(2)
_cell_measurement_theta_max 27.5
_cell_measurement_theta_min 2.9
_cell_volume 1934.21(5)
_computing_cell_refinement 'DENZO (Otwinowski & Minor, 1997) and COLLECT (Hooft, 1998)'
_computing_data_collection 'COLLECT (Hooft, 1998)'
_computing_data_reduction 'DENZO (Otwinowski & Minor, 1997) and COLLECT (Hooft, 1998)'
_computing_molecular_graphics 'DIAMOND (Brandenburg, 2006)'
_computing_publication_material 'publCIF (Westrip, 2009)'
_computing_structure_refinement 'SHELXL97 (Sheldrick, 2008)'
_computing_structure_solution 'SHELXS97 (Sheldrick, 2008)'
_diffrn_ambient_temperature 120(2)
_diffrn_detector_area_resol_mean 9.091
_diffrn_measured_fraction_theta_full 0.998
_diffrn_measured_fraction_theta_max 0.998
_diffrn_measurement_device_type 'Bruker--Nonius 95mm CCD camera on \k-goniostat'
_diffrn_measurement_method '\f and \w scans'
_diffrn_radiation_monochromator graphite
_diffrn_radiation_source 'Bruker-Nonius FR591 rotating anode'
_diffrn_radiation_type MoK\a
_diffrn_radiation_wavelength 0.71069
_diffrn_reflns_av_R_equivalents 0.056
_diffrn_reflns_av_sigmaI/netI 0.049
_diffrn_reflns_limit_h_max 14
_diffrn_reflns_limit_h_min -15
_diffrn_reflns_limit_k_max 17
_diffrn_reflns_limit_k_min -17
_diffrn_reflns_limit_l_max 15
_diffrn_reflns_limit_l_min -13
_diffrn_reflns_number 14014
_diffrn_reflns_theta_full 27.5
_diffrn_reflns_theta_max 27.5
_diffrn_reflns_theta_min 3.0
_diffrn_standards_decay_% 0
_diffrn_standards_number 0
_exptl_absorpt_coefficient_mu 1.874
_exptl_absorpt_correction_T_max 0.052
_exptl_absorpt_correction_T_min 0.025
_exptl_absorpt_correction_type multi-scan
_exptl_absorpt_process_details '(SADABS; Sheldrick, 2003)'
_exptl_crystal_colour orange
_exptl_crystal_density_diffrn 1.776
_exptl_crystal_density_method 'not measured'
_exptl_crystal_description block
_exptl_crystal_F_000 1032
_exptl_crystal_size_max 0.25
_exptl_crystal_size_mid 0.10
_exptl_crystal_size_min 0.08
_refine_diff_density_max 0.64
_refine_diff_density_min -0.48
_refine_ls_extinction_method none
_refine_ls_goodness_of_fit_ref 1.04
_refine_ls_hydrogen_treatment constr
_refine_ls_matrix_type full
_refine_ls_number_parameters 211
_refine_ls_number_reflns 3895
_refine_ls_number_restraints 15
_refine_ls_restrained_S_all 1.04
_refine_ls_R_factor_all 0.037
_refine_ls_R_factor_gt 0.029
_refine_ls_shift/su_max 0.002
_refine_ls_shift/su_mean 0.000
_refine_ls_structure_factor_coef Fsqd
_refine_ls_weighting_details 'calc w=1/[\s^2^(Fo^2^)+(0.0188P)^2^+0.7375P] where P=(Fo^2^+2Fc^2^)/3'
_refine_ls_weighting_scheme calc
_refine_ls_wR_factor_gt 0.061
_refine_ls_wR_factor_ref 0.064
_reflns_number_gt 3457
_reflns_number_total 3895
_reflns_threshold_expression I>2\s(I)
_cod_data_source_file im2162.cif
_cod_data_source_block I
_cod_database_code 2224313
_cod_database_fobs_code 2224313

loop_
_symmetry_equiv_pos_as_xyz
'x, y, z'
'-x, -y, z+1/2'
'-x+1/2, y+1/2, z+1/2'
'x+1/2, -y+1/2, z'

loop_
_atom_site_type_symbol
_atom_site_label
_atom_site_fract_x
_atom_site_fract_y
_atom_site_fract_z
_atom_site_U_iso_or_equiv
_atom_site_adp_type
_atom_site_calc_flag
_atom_site_refinement_flags
_atom_site_occupancy
_atom_site_disorder_assembly
_atom_site_disorder_group
Sn Sn 0.529829(17) 0.337064(17) 0.45100(3) 0.02754(8) Uani d . 1 . .
S S1 0.53453(8) 0.51943(8) 0.41409(10) 0.0335(3) Uani d . 1 . .
S S2 0.73501(8) 0.33979(7) 0.46792(12) 0.0345(3) Uani d . 1 . .
S S3 0.88592(8) 0.51390(8) 0.48204(9) 0.0346(3) Uani d . 1 . .
S S4 0.72095(7) 0.66289(7) 0.43844(12) 0.0321(2) Uani d . 1 . .
S S5 0.94961(10) 0.72872(9) 0.49178(10) 0.0453(3) Uani d . 1 . .
O O1 0.5826(3) 0.1584(2) 0.5112(3) 0.0379(7) Uani d . 1 . .
O O2 0.6277(3) 0.0814(3) 0.6703(3) 0.0573(10) Uani d D 1 . .
O O3 0.3343(2) 0.3912(2) 0.3931(2) 0.0309(6) Uani d . 1 . .
O O4 0.2446(2) 0.4120(2) 0.2305(2) 0.0360(7) Uani d . 1 . .
C C1 0.6756(3) 0.5390(3) 0.4401(4) 0.0295(9) Uani d . 1 . .
C C2 0.7527(3) 0.4689(3) 0.4608(5) 0.0307(8) Uani d . 1 . .
C C3 0.8572(3) 0.6406(3) 0.4716(4) 0.0313(10) Uani d . 1 . .
C C4 0.4687(4) 0.3126(4) 0.6175(4) 0.0356(11) Uani d . 1 . .
H H4A 0.4635 0.3773 0.6572 0.043 Uiso calc R 1 . .
H H4B 0.3938 0.2834 0.6134 0.043 Uiso calc R 1 . .
C C5 0.5442(4) 0.2423(4) 0.6830(4) 0.0417(11) Uani d . 1 . .
H H5A 0.6080 0.2807 0.7119 0.050 Uiso calc R 1 . .
H H5B 0.5033 0.2154 0.7483 0.050 Uiso calc R 1 . .
C C6 0.5855(4) 0.1571(3) 0.6132(4) 0.0412(11) Uani d . 1 . .
C C7 0.6762(6) 0.0013(4) 0.6013(5) 0.0691(19) Uani d DU 1 . .
H H7A 0.7202 0.0313 0.5399 0.083 Uiso calc R 1 . .
H H7B 0.6164 -0.0389 0.5671 0.083 Uiso calc R 1 . .
C C8 0.7474(5) -0.0643(6) 0.6694(5) 0.086(2) Uani d DU 1 . .
H H8A 0.8081 -0.0250 0.7012 0.129 Uiso calc R 1 . .
H H8B 0.7776 -0.1175 0.6220 0.129 Uiso calc R 1 . .
H H8C 0.7040 -0.0939 0.7302 0.129 Uiso calc R 1 . .
C C9 0.4905(3) 0.2620(3) 0.2973(3) 0.0314(10) Uani d . 1 . .
H H9A 0.5593 0.2486 0.2552 0.038 Uiso calc R 1 . .
H H9B 0.4553 0.1970 0.3145 0.038 Uiso calc R 1 . .
C C10 0.4131(4) 0.3238(3) 0.2247(4) 0.0367(10) Uani d . 1 . .
H H10A 0.4569 0.3730 0.1817 0.044 Uiso calc R 1 . .
H H10B 0.3758 0.2792 0.1704 0.044 Uiso calc R 1 . .
C C11 0.3272(3) 0.3782(3) 0.2923(4) 0.0301(9) Uani d . 1 . .
C C12 0.1619(4) 0.4726(4) 0.2870(4) 0.0392(11) Uani d . 1 . .
H H12A 0.1468 0.4441 0.3621 0.047 Uiso calc R 1 . .
H H12B 0.0924 0.4710 0.2434 0.047 Uiso calc R 1 . .
C C13 0.1992(4) 0.5781(3) 0.2994(4) 0.0445(11) Uani d . 1 . .
H H13A 0.2706 0.5796 0.3379 0.067 Uiso calc R 1 . .
H H13B 0.1448 0.6156 0.3433 0.067 Uiso calc R 1 . .
H H13C 0.2068 0.6086 0.2250 0.067 Uiso calc R 1 . .

loop_
_atom_site_aniso_label
_atom_site_aniso_U_11
_atom_site_aniso_U_22
_atom_site_aniso_U_33
_atom_site_aniso_U_12
_atom_site_aniso_U_13
_atom_site_aniso_U_23
Sn 0.02877(12) 0.02691(13) 0.02694(13) -0.00144(10) 0.00049(14) -0.00137(15)
S1 0.0284(5) 0.0272(5) 0.0451(7) 0.0013(4) -0.0039(4) 0.0017(4)
S2 0.0292(4) 0.0272(5) 0.0472(9) 0.0016(4) -0.0027(5) 0.0020(6)
S3 0.0289(4) 0.0381(5) 0.0368(7) -0.0026(4) -0.0014(4) -0.0022(5)
S4 0.0363(4) 0.0271(4) 0.0330(7) -0.0037(4) 0.0001(5) -0.0019(5)
S5 0.0491(6) 0.0502(7) 0.0367(6) -0.0208(6) 0.0015(5) -0.0058(6)
O1 0.0438(18) 0.0333(16) 0.0365(19) 0.0018(13) -0.0047(14) -0.0023(13)
O2 0.075(3) 0.049(2) 0.048(2) 0.0012(18) -0.0188(18) 0.0071(18)
O3 0.0315(13) 0.0359(16) 0.0254(16) 0.0003(13) -0.0035(12) -0.0002(13)
O4 0.0329(15) 0.0445(19) 0.0306(18) 0.0062(14) -0.0022(13) -0.0018(15)
C1 0.0323(17) 0.0266(17) 0.030(2) -0.0050(15) -0.003(2) 0.001(2)
C2 0.0297(16) 0.0280(18) 0.034(2) -0.0046(14) -0.002(2) -0.009(2)
C3 0.0352(18) 0.038(2) 0.021(3) -0.0066(16) 0.0031(17) 0.0026(19)
C4 0.039(3) 0.035(3) 0.032(3) -0.0048(19) 0.0015(18) -0.004(2)
C5 0.051(3) 0.047(3) 0.027(2) -0.010(2) -0.001(2) 0.004(2)
C6 0.042(3) 0.039(3) 0.043(3) -0.014(2) -0.005(2) 0.008(2)
C7 0.092(5) 0.051(4) 0.065(4) 0.018(3) -0.031(4) -0.016(3)
C8 0.069(4) 0.121(7) 0.069(5) 0.021(4) -0.012(3) -0.022(4)
C9 0.034(2) 0.031(2) 0.029(2) 0.0001(19) 0.0013(18) -0.002(2)
C10 0.036(2) 0.046(3) 0.028(2) 0.006(2) -0.003(2) -0.003(2)
C11 0.031(2) 0.027(2) 0.032(3) 0.0007(18) -0.0012(18) 0.0004(18)
C12 0.032(2) 0.048(3) 0.038(3) 0.007(2) 0.0047(19) -0.002(2)
C13 0.044(3) 0.038(3) 0.051(3) 0.005(2) 0.001(2) 0.006(2)

loop_
_atom_type_symbol
_atom_type_description
_atom_type_scat_dispersion_real
_atom_type_scat_dispersion_imag
_atom_type_scat_source
C C 0.0033 0.0016 'International Tables Vol C Tables 4.2.6.8 and 6.1.1.4'
H H 0.0000 0.0000 'International Tables Vol C Tables 4.2.6.8 and 6.1.1.4'
O O 0.0106 0.0060 'International Tables Vol C Tables 4.2.6.8 and 6.1.1.4'
S S 0.1246 0.1234 'International Tables Vol C Tables 4.2.6.8 and 6.1.1.4'
Sn Sn -0.6537 1.4246 'International Tables Vol C Tables 4.2.6.8 and 6.1.1.4'

loop_
_geom_angle_atom_site_label_1
_geom_angle_atom_site_label_2
_geom_angle_atom_site_label_3
_geom_angle_site_symmetry_1
_geom_angle_site_symmetry_3
_geom_angle
_geom_angle_publ_flag
C4 Sn C9 . . 130.01(17) ?
C4 Sn S1 . . 108.82(14) ?
C9 Sn S1 . . 108.33(12) ?
C4 Sn S2 . . 105.78(12) ?
C9 Sn S2 . . 107.32(11) ?
S1 Sn S2 . . 88.68(3) ?
C4 Sn O3 . . 88.46(13) ?
C9 Sn O3 . . 72.38(13) ?
S1 Sn O3 . . 72.34(7) ?
S2 Sn O3 . . 159.35(7) ?
C4 Sn O1 . . 71.72(15) ?
C9 Sn O1 . . 81.87(14) ?
S1 Sn O1 . . 163.04(7) ?
S2 Sn O1 . . 75.14(7) ?
O3 Sn O1 . . 124.38(9) ?
C1 S1 Sn . . 97.92(13) ?
C2 S2 Sn . . 97.66(11) ?
C3 S3 C2 . . 98.14(18) ?
C3 S4 C1 . . 97.73(18) ?
C6 O1 Sn . . 107.4(3) ?
C6 O2 C7 . . 115.0(4) ?
C11 O3 Sn . . 106.9(2) ?
C11 O4 C12 . . 117.1(3) ?
C2 C1 S4 . . 116.4(3) ?
C2 C1 S1 . . 127.1(3) ?
S4 C1 S1 . . 116.5(2) ?
C1 C2 S3 . . 115.4(3) ?
C1 C2 S2 . . 127.9(3) ?
S3 C2 S2 . . 116.7(2) ?
S5 C3 S4 . . 124.2(2) ?
S5 C3 S3 . . 123.6(2) ?
S4 C3 S3 . . 112.2(2) ?
C5 C4 Sn . . 111.2(3) ?
C5 C4 H4A . . 109.4 ?
Sn C4 H4A . . 109.4 ?
C5 C4 H4B . . 109.4 ?
Sn C4 H4B . . 109.4 ?
H4A C4 H4B . . 108.0 ?
C6 C5 C4 . . 112.6(4) ?
C6 C5 H5A . . 109.1 ?
C4 C5 H5A . . 109.1 ?
C6 C5 H5B . . 109.1 ?
C4 C5 H5B . . 109.1 ?
H5A C5 H5B . . 107.8 ?
O1 C6 O2 . . 122.4(5) ?
O1 C6 C5 . . 122.3(4) ?
O2 C6 C5 . . 115.2(4) ?
O2 C7 C8 . . 111.0(5) ?
O2 C7 H7A . . 109.4 ?
C8 C7 H7A . . 109.4 ?
O2 C7 H7B . . 109.4 ?
C8 C7 H7B . . 109.4 ?
H7A C7 H7B . . 108.0 ?
C7 C8 H8A . . 109.5 ?
C7 C8 H8B . . 109.5 ?
H8A C8 H8B . . 109.5 ?
C7 C8 H8C . . 109.5 ?
H8A C8 H8C . . 109.5 ?
H8B C8 H8C . . 109.5 ?
C10 C9 Sn . . 111.7(3) ?
C10 C9 H9A . . 109.3 ?
Sn C9 H9A . . 109.3 ?
C10 C9 H9B . . 109.3 ?
Sn C9 H9B . . 109.3 ?
H9A C9 H9B . . 108.0 ?
C11 C10 C9 . . 112.7(4) ?
C11 C10 H10A . . 109.1 ?
C9 C10 H10A . . 109.1 ?
C11 C10 H10B . . 109.1 ?
C9 C10 H10B . . 109.1 ?
H10A C10 H10B . . 107.8 ?
O3 C11 O4 . . 123.7(4) ?
O3 C11 C10 . . 123.2(4) ?
O4 C11 C10 . . 113.1(4) ?
O4 C12 C13 . . 111.4(4) ?
O4 C12 H12A . . 109.3 ?
C13 C12 H12A . . 109.3 ?
O4 C12 H12B . . 109.3 ?
C13 C12 H12B . . 109.3 ?
H12A C12 H12B . . 108.0 ?
C12 C13 H13A . . 109.5 ?
C12 C13 H13B . . 109.5 ?
H13A C13 H13B . . 109.5 ?
C12 C13 H13C . . 109.5 ?
H13A C13 H13C . . 109.5 ?
H13B C13 H13C . . 109.5 ?

loop_
_geom_bond_atom_site_label_1
_geom_bond_atom_site_label_2
_geom_bond_site_symmetry_2
_geom_bond_distance
_geom_bond_publ_flag
Sn C4 . 2.144(5) ?
Sn C9 . 2.144(4) ?
Sn S1 . 2.4805(11) ?
Sn S2 . 2.4958(9) ?
Sn O3 . 2.573(3) ?
Sn O1 . 2.577(3) ?
S1 C1 . 1.758(4) ?
S2 C2 . 1.743(4) ?
S3 C3 . 1.735(4) ?
S3 C2 . 1.742(3) ?
S4 C3 . 1.724(4) ?
S4 C1 . 1.746(4) ?
S5 C3 . 1.644(4) ?
O1 C6 . 1.217(5) ?
O2 C6 . 1.324(6) ?
O2 C7 . 1.474(4) ?
O3 C11 . 1.217(5) ?
O4 C11 . 1.323(5) ?
O4 C12 . 1.454(5) ?
C1 C2 . 1.348(5) ?
C4 C5 . 1.527(6) ?
C4 H4A . 0.9900 ?
C4 H4B . 0.9900 ?
C5 C6 . 1.498(7) ?
C5 H5A . 0.9900 ?
C5 H5B . 0.9900 ?
C7 C8 . 1.475(4) ?
C7 H7A . 0.9900 ?
C7 H7B . 0.9900 ?
C8 H8A . 0.9800 ?
C8 H8B . 0.9800 ?
C8 H8C . 0.9800 ?
C9 C10 . 1.520(6) ?
C9 H9A . 0.9900 ?
C9 H9B . 0.9900 ?
C10 C11 . 1.505(6) ?
C10 H10A . 0.9900 ?
C10 H10B . 0.9900 ?
C12 C13 . 1.490(6) ?
C12 H12A . 0.9900 ?
C12 H12B . 0.9900 ?
C13 H13A . 0.9800 ?
C13 H13B . 0.9800 ?
C13 H13C . 0.9800 ?

loop_
_geom_hbond_atom_site_label_D
_geom_hbond_atom_site_label_H
_geom_hbond_atom_site_label_A
_geom_hbond_site_symmetry_A
_geom_hbond_distance_DH
_geom_hbond_distance_HA
_geom_hbond_distance_DA
_geom_hbond_angle_DHA
C12 H12a O1 4_455 0.99 2.38 3.338(6) 164
C7 H7a O3 4_555 0.99 2.46 3.450(7) 178

loop_
_geom_torsion_atom_site_label_1
_geom_torsion_atom_site_label_2
_geom_torsion_atom_site_label_3
_geom_torsion_atom_site_label_4
_geom_torsion_site_symmetry_1
_geom_torsion_site_symmetry_2
_geom_torsion_site_symmetry_3
_geom_torsion_site_symmetry_4
_geom_torsion
_geom_torsion_publ_flag
C4 Sn S1 C1 . . . . 99.3(2) ?
C9 Sn S1 C1 . . . . -114.8(2) ?
S2 Sn S1 C1 . . . . -6.96(17) ?
O3 Sn S1 C1 . . . . -178.67(18) ?
O1 Sn S1 C1 . . . . 10.3(3) ?
C4 Sn S2 C2 . . . . -102.3(2) ?
C9 Sn S2 C2 . . . . 115.7(2) ?
S1 Sn S2 C2 . . . . 6.90(19) ?
O3 Sn S2 C2 . . . . 29.8(3) ?
O1 Sn S2 C2 . . . . -168.0(2) ?
C4 Sn O1 C6 . . . . -24.6(3) ?
C9 Sn O1 C6 . . . . -161.6(3) ?
S1 Sn O1 C6 . . . . 70.1(4) ?
S2 Sn O1 C6 . . . . 88.0(3) ?
O3 Sn O1 C6 . . . . -99.5(3) ?
C4 Sn O3 C11 . . . . -156.3(3) ?
C9 Sn O3 C11 . . . . -23.1(3) ?
S1 Sn O3 C11 . . . . 93.4(3) ?
S2 Sn O3 C11 . . . . 69.3(4) ?
O1 Sn O3 C11 . . . . -89.7(3) ?
C3 S4 C1 C2 . . . . -2.0(4) ?
C3 S4 C1 S1 . . . . 178.3(3) ?
Sn S1 C1 C2 . . . . 6.4(5) ?
Sn S1 C1 S4 . . . . -173.9(2) ?
S4 C1 C2 S3 . . . . -0.2(5) ?
S1 C1 C2 S3 . . . . 179.5(3) ?
S4 C1 C2 S2 . . . . -179.9(3) ?
S1 C1 C2 S2 . . . . -0.2(7) ?
C3 S3 C2 C1 . . . . 2.3(4) ?
C3 S3 C2 S2 . . . . -178.0(3) ?
Sn S2 C2 C1 . . . . -6.1(5) ?
Sn S2 C2 S3 . . . . 174.2(3) ?
C1 S4 C3 S5 . . . . -176.2(3) ?
C1 S4 C3 S3 . . . . 3.4(3) ?
C2 S3 C3 S5 . . . . 176.1(3) ?
C2 S3 C3 S4 . . . . -3.5(3) ?
C9 Sn C4 C5 . . . . 94.0(3) ?
S1 Sn C4 C5 . . . . -129.9(3) ?
S2 Sn C4 C5 . . . . -35.8(3) ?
O3 Sn C4 C5 . . . . 159.3(3) ?
O1 Sn C4 C5 . . . . 32.2(3) ?
Sn C4 C5 C6 . . . . -40.7(5) ?
Sn O1 C6 O2 . . . . -168.4(4) ?
Sn O1 C6 C5 . . . . 9.8(5) ?
C7 O2 C6 O1 . . . . 3.0(7) ?
C7 O2 C6 C5 . . . . -175.4(5) ?
C4 C5 C6 O1 . . . . 17.7(6) ?
C4 C5 C6 O2 . . . . -163.9(4) ?
C6 O2 C7 C8 . . . . 164.1(5) ?
C4 Sn C9 C10 . . . . 102.9(4) ?
S1 Sn C9 C10 . . . . -33.2(3) ?
S2 Sn C9 C10 . . . . -127.7(3) ?
O3 Sn C9 C10 . . . . 30.6(3) ?
O1 Sn C9 C10 . . . . 160.7(3) ?
Sn C9 C10 C11 . . . . -38.3(4) ?
Sn O3 C11 O4 . . . . -169.2(3) ?
Sn O3 C11 C10 . . . . 9.5(5) ?
C12 O4 C11 O3 . . . . 3.7(6) ?
C12 O4 C11 C10 . . . . -175.2(4) ?
C9 C10 C11 O3 . . . . 16.6(6) ?
C9 C10 C11 O4 . . . . -164.6(4) ?
C11 O4 C12 C13 . . . . 81.2(5) ?
